data_7124811
loop_
_publ_author_name
'Benson, Callum G. M.'
'Plajer, Alex J.'
'Garc\'ia-Rodr\'iguez, Ra\'ul'
'Bond, Andrew D.'
'Singh, Sanjay'
'Gade, Lutz H.'
'Wright, Dominic S.'

_publ_section_title
;
 A versatile hard-soft N/S-ligand for metal coordination and cluster
 formation.
;
_journal_issue 62
_journal_name_full 'Chemical communications (Cambridge, England)'
_journal_page_first 9683
_journal_page_last 9686
_journal_paper_doi 10.1039/c6cc04805f
_journal_volume 52
_journal_year 2016
_chemical_formula_moiety 'C20 H28 N2 P2 S2 Sn'
_chemical_formula_sum 'C20 H28 N2 P2 S2 Sn'
_chemical_formula_weight 541.19
_space_group_crystal_system triclinic
_space_group_IT_number 2
_space_group_name_Hall '-P 1'
_space_group_name_H-M_alt 'P -1'
_atom_sites_solution_hydrogens geom
_audit_creation_method SHELXL-2014/7
_audit_update_record
;
2016-04-22 deposited with the CCDC.
2016-07-06 downloaded from the CCDC.
;
_cell_angle_alpha 85.955(2)
_cell_angle_beta 87.786(2)
_cell_angle_gamma 73.175(2)
_cell_formula_units_Z 2
_cell_length_a 8.5948(4)
_cell_length_b 9.7615(4)
_cell_length_c 14.7996(6)
_cell_measurement_reflns_used 9308
_cell_measurement_temperature 180(2)
_cell_measurement_theta_max 68.24
_cell_measurement_theta_min 2.99
_cell_volume 1185.33(9)
_computing_cell_refinement 'SAINT (Bruker, 2014)'
_computing_data_collection 'APEX2 (Bruker, 2014)'
_computing_data_reduction SAINT
_computing_molecular_graphics 'Mercury (Macrae et al., 2008)'
_computing_publication_material SHELXL
_computing_structure_refinement 'SHELXL (Sheldrick, 2015)'
_computing_structure_solution 'SHELXT (Sheldrick, 2015)'
_diffrn_ambient_temperature 180(2)
_diffrn_measured_fraction_theta_full 0.998
_diffrn_measured_fraction_theta_max 0.994
_diffrn_measurement_device_type 'Bruker D8-QUEST PHOTON-100'
_diffrn_measurement_method '\w and \f-scans'
_diffrn_radiation_type CuK\a
_diffrn_radiation_wavelength 1.54178
_diffrn_reflns_av_R_equivalents 0.0445
_diffrn_reflns_av_unetI/netI 0.0235
_diffrn_reflns_Laue_measured_fraction_full 0.998
_diffrn_reflns_Laue_measured_fraction_max 0.994
_diffrn_reflns_limit_h_max 10
_diffrn_reflns_limit_h_min -10
_diffrn_reflns_limit_k_max 11
_diffrn_reflns_limit_k_min -10
_diffrn_reflns_limit_l_max 17
_diffrn_reflns_limit_l_min -17
_diffrn_reflns_number 34420
_diffrn_reflns_point_group_measured_fraction_full 0.998
_diffrn_reflns_point_group_measured_fraction_max 0.994
_diffrn_reflns_theta_full 67.679
_diffrn_reflns_theta_max 68.432
_diffrn_reflns_theta_min 2.994
_diffrn_source 'Incoatec I\mS Cu microsource'
_exptl_absorpt_coefficient_mu 11.552
_exptl_absorpt_correction_T_max 0.7531
_exptl_absorpt_correction_T_min 0.4243
_exptl_absorpt_correction_type multi-scan
_exptl_absorpt_process_details 'SADABS (Bruker, 2014)'
_exptl_crystal_colour colourless
_exptl_crystal_density_diffrn 1.516
_exptl_crystal_description block
_exptl_crystal_F_000 548
_exptl_crystal_size_max 0.200
_exptl_crystal_size_mid 0.190
_exptl_crystal_size_min 0.110
_refine_diff_density_max 0.334
_refine_diff_density_min -0.614
_refine_diff_density_rms 0.068
_refine_ls_extinction_coef 0.00452(14)
_refine_ls_extinction_method 'SHELXL-2014/7 (Sheldrick 2014'
_refine_ls_goodness_of_fit_ref 1.053
_refine_ls_hydrogen_treatment constr
_refine_ls_matrix_type full
_refine_ls_number_parameters 251
_refine_ls_number_reflns 4338
_refine_ls_number_restraints 0
_refine_ls_restrained_S_all 1.053
_refine_ls_R_factor_all 0.0214
_refine_ls_R_factor_gt 0.0200
_refine_ls_shift/su_max 0.001
_refine_ls_shift/su_mean 0.000
_refine_ls_structure_factor_coef Fsqd
_refine_ls_weighting_details 'w=1/[\s^2^(Fo^2^)+(0.0218P)^2^+0.8739P] where P=(Fo^2^+2Fc^2^)/3'
_refine_ls_weighting_scheme calc
_refine_ls_wR_factor_gt 0.0480
_refine_ls_wR_factor_ref 0.0486
_reflns_Friedel_coverage 0.000
_reflns_number_gt 4188
_reflns_number_total 4338
_reflns_threshold_expression 'I > 2\s(I)'
_cod_data_source_file c6cc04805f2.cif
_cod_data_source_block DW_B1_0097
_cod_database_code 7124811
_cambridge_user_name 'Alex Plajer'
_cambridge_user_crsid ajp233
_cambridge_supervisor_name 'Dominic Wright'
_cambridge_supervisor_crsid dsw1000
_cambridge_crystallographer_name 'Raul Garcia-Rodriguez'
_cambridge_crystallographer_crsid rg489
_cambridge_sample_id AP23
_cambridge_data_id DW_B1_0097
_shelx_space_group_comment
;
The symmetry employed for this shelxl refinement is uniquely defined
by the following loop, which should always be used as a source of
symmetry information in preference to the above space-group names.
They are only intended as comments.
;
_shelx_estimated_absorpt_t_min 0.206
_shelx_estimated_absorpt_t_max 0.363

loop_
_space_group_symop_operation_xyz
'x, y, z'
'-x, -y, -z'

loop_
_atom_site_label
_atom_site_type_symbol
_atom_site_fract_x
_atom_site_fract_y
_atom_site_fract_z
_atom_site_U_iso_or_equiv
_atom_site_adp_type
_atom_site_occupancy
_atom_site_site_symmetry_order
_atom_site_calc_flag
_atom_site_refinement_flags_posn
_atom_site_refinement_flags_adp
Sn1 Sn 0.29845(2) 0.18848(2) 0.27918(2) 0.01707(7) Uani 1 1 d . .
S1 S 0.28071(6) 0.38850(6) 0.17053(4) 0.02336(12) Uani 1 1 d . .
S2 S 0.05353(6) 0.20069(6) 0.36744(3) 0.02114(12) Uani 1 1 d . .
P1 P 0.02014(7) 0.46101(6) 0.15297(3) 0.01828(12) Uani 1 1 d . .
P2 P -0.12509(6) 0.34227(6) 0.27862(3) 0.01667(12) Uani 1 1 d . .
N1 N -0.0647(2) 0.49381(18) 0.25812(11) 0.0168(4) Uani 1 1 d . .
N2 N -0.0358(2) 0.30557(19) 0.17317(11) 0.0181(4) Uani 1 1 d . .
C10 C -0.0769(3) 0.6127(2) 0.31689(14) 0.0207(4) Uani 1 1 d . .
C11 C -0.0860(3) 0.7473(2) 0.25632(16) 0.0307(5) Uani 1 1 d . .
H11A H 0.0110 0.7309 0.2168 0.046 Uiso 1 1 calc R U
H11B H -0.0917 0.8274 0.2940 0.046 Uiso 1 1 calc R U
H11C H -0.1833 0.7704 0.2192 0.046 Uiso 1 1 calc R U
C12 C 0.0712(3) 0.5793(3) 0.37795(16) 0.0306(5) Uani 1 1 d . .
H12A H 0.1697 0.5700 0.3404 0.046 Uiso 1 1 calc R U
H12B H 0.0806 0.4892 0.4140 0.046 Uiso 1 1 calc R U
H12C H 0.0580 0.6572 0.4185 0.046 Uiso 1 1 calc R U
C13 C -0.2307(3) 0.6317(3) 0.37526(17) 0.0323(6) Uani 1 1 d . .
H13A H -0.3256 0.6564 0.3362 0.048 Uiso 1 1 calc R U
H13B H -0.2403 0.7087 0.4160 0.048 Uiso 1 1 calc R U
H13C H -0.2251 0.5421 0.4111 0.048 Uiso 1 1 calc R U
C20 C -0.0996(3) 0.2335(2) 0.10444(14) 0.0216(5) Uani 1 1 d . .
C21 C -0.2586(3) 0.3322(3) 0.06595(19) 0.0419(7) Uani 1 1 d . .
H21A H -0.3391 0.3587 0.1152 0.063 Uiso 1 1 calc R U
H21B H -0.2998 0.2822 0.0215 0.063 Uiso 1 1 calc R U
H21C H -0.2389 0.4190 0.0365 0.063 Uiso 1 1 calc R U
C22 C 0.0286(3) 0.1958(3) 0.02869(15) 0.0305(5) Uani 1 1 d . .
H22A H 0.1281 0.1283 0.0531 0.046 Uiso 1 1 calc R U
H22B H 0.0524 0.2832 0.0034 0.046 Uiso 1 1 calc R U
H22C H -0.0126 0.1516 -0.0190 0.046 Uiso 1 1 calc R U
C23 C -0.1261(3) 0.0977(3) 0.15026(17) 0.0331(6) Uani 1 1 d . .
H23A H -0.2046 0.1227 0.2006 0.050 Uiso 1 1 calc R U
H23B H -0.0226 0.0353 0.1735 0.050 Uiso 1 1 calc R U
H23C H -0.1682 0.0475 0.1063 0.050 Uiso 1 1 calc R U
C31 C 0.3709(2) -0.0052(2) 0.21029(14) 0.0187(4) Uani 1 1 d . .
C32 C 0.4791(3) -0.0172(3) 0.13714(16) 0.0299(5) Uani 1 1 d . .
H32A H 0.5121 0.0638 0.1144 0.036 Uiso 1 1 calc R U
C33 C 0.5394(3) -0.1470(3) 0.09702(18) 0.0405(7) Uani 1 1 d . .
H33A H 0.6136 -0.1545 0.0471 0.049 Uiso 1 1 calc R U
C34 C 0.4924(3) -0.2642(3) 0.12899(19) 0.0408(7) Uani 1 1 d . .
H34A H 0.5341 -0.3528 0.1014 0.049 Uiso 1 1 calc R U
C35 C 0.3845(4) -0.2537(3) 0.2012(2) 0.0429(7) Uani 1 1 d . .
H35A H 0.3519 -0.3351 0.2235 0.051 Uiso 1 1 calc R U
C36 C 0.3235(3) -0.1246(3) 0.24147(17) 0.0328(6) Uani 1 1 d . .
H36A H 0.2485 -0.1178 0.2910 0.039 Uiso 1 1 calc R U
C41 C 0.4846(2) 0.1801(2) 0.37292(14) 0.0195(4) Uani 1 1 d . .
C42 C 0.6052(3) 0.0506(3) 0.38752(17) 0.0304(5) Uani 1 1 d . .
H42A H 0.6045 -0.0295 0.3548 0.036 Uiso 1 1 calc R U
C43 C 0.7262(3) 0.0378(3) 0.44955(17) 0.0350(6) Uani 1 1 d . .
H43A H 0.8085 -0.0507 0.4586 0.042 Uiso 1 1 calc R U
C44 C 0.7276(3) 0.1522(3) 0.49790(15) 0.0300(5) Uani 1 1 d . .
H44A H 0.8101 0.1428 0.5408 0.036 Uiso 1 1 calc R U
C45 C 0.6090(3) 0.2806(3) 0.48401(17) 0.0355(6) Uani 1 1 d . .
H45A H 0.6097 0.3601 0.5174 0.043 Uiso 1 1 calc R U
C46 C 0.4884(3) 0.2946(3) 0.42152(17) 0.0320(5) Uani 1 1 d . .
H46A H 0.4075 0.3839 0.4121 0.038 Uiso 1 1 calc R U

loop_
_atom_site_aniso_label
_atom_site_aniso_U_11
_atom_site_aniso_U_22
_atom_site_aniso_U_33
_atom_site_aniso_U_23
_atom_site_aniso_U_13
_atom_site_aniso_U_12
Sn1 0.01502(9) 0.01617(9) 0.01893(9) -0.00252(5) -0.00003(5) -0.00246(5)
S1 0.0202(3) 0.0209(3) 0.0288(3) 0.0022(2) 0.0066(2) -0.0075(2)
S2 0.0199(3) 0.0233(3) 0.0169(2) 0.0057(2) 0.00227(19) -0.0028(2)
P1 0.0234(3) 0.0169(3) 0.0134(2) 0.00152(19) 0.0011(2) -0.0048(2)
P2 0.0147(3) 0.0203(3) 0.0140(2) -0.0014(2) 0.00247(19) -0.0039(2)
N1 0.0195(9) 0.0139(9) 0.0148(8) -0.0013(6) 0.0012(7) -0.0013(7)
N2 0.0232(9) 0.0208(9) 0.0119(8) -0.0015(7) 0.0022(7) -0.0088(7)
C10 0.0225(11) 0.0158(11) 0.0214(11) -0.0047(8) -0.0010(8) -0.0008(8)
C11 0.0404(14) 0.0178(12) 0.0307(13) -0.0014(9) -0.0028(10) -0.0031(10)
C12 0.0340(13) 0.0292(13) 0.0276(12) -0.0079(10) -0.0073(10) -0.0052(10)
C13 0.0323(13) 0.0314(14) 0.0302(13) -0.0125(10) 0.0078(10) -0.0028(11)
C20 0.0240(11) 0.0224(11) 0.0180(10) -0.0066(8) -0.0001(8) -0.0046(9)
C21 0.0345(15) 0.0452(17) 0.0417(15) -0.0148(12) -0.0157(12) 0.0003(12)
C22 0.0424(15) 0.0292(13) 0.0192(11) -0.0076(9) 0.0070(10) -0.0086(11)
C23 0.0416(15) 0.0320(14) 0.0316(13) -0.0098(11) 0.0048(11) -0.0190(12)
C31 0.0175(10) 0.0188(11) 0.0189(10) -0.0032(8) -0.0024(8) -0.0029(8)
C32 0.0238(12) 0.0348(14) 0.0301(13) -0.0052(10) 0.0068(10) -0.0071(10)
C33 0.0294(14) 0.0520(18) 0.0349(14) -0.0175(12) 0.0073(11) -0.0008(12)
C34 0.0381(15) 0.0315(15) 0.0460(16) -0.0215(12) -0.0124(12) 0.0068(12)
C35 0.0576(18) 0.0228(13) 0.0510(17) -0.0082(12) -0.0028(14) -0.0142(13)
C36 0.0413(15) 0.0271(13) 0.0311(13) -0.0038(10) 0.0080(11) -0.0122(11)
C41 0.0137(10) 0.0249(11) 0.0197(10) -0.0027(8) 0.0010(8) -0.0051(8)
C42 0.0291(13) 0.0244(12) 0.0340(13) -0.0077(10) -0.0084(10) 0.0004(10)
C43 0.0291(13) 0.0346(14) 0.0349(14) -0.0006(11) -0.0112(11) 0.0019(11)
C44 0.0208(12) 0.0504(16) 0.0193(11) -0.0022(10) -0.0019(9) -0.0108(11)
C45 0.0311(14) 0.0419(16) 0.0364(14) -0.0186(12) -0.0027(11) -0.0110(12)
C46 0.0244(12) 0.0275(13) 0.0404(14) -0.0114(11) -0.0048(10) 0.0009(10)

loop_
_atom_type_symbol
_atom_type_description
_atom_type_scat_dispersion_real
_atom_type_scat_dispersion_imag
_atom_type_scat_source
C C 0.0181 0.0091 'International Tables Vol C Tables 4.2.6.8 and 6.1.1.4'
H H 0.0000 0.0000 'International Tables Vol C Tables 4.2.6.8 and 6.1.1.4'
N N 0.0311 0.0180 'International Tables Vol C Tables 4.2.6.8 and 6.1.1.4'
P P 0.2955 0.4335 'International Tables Vol C Tables 4.2.6.8 and 6.1.1.4'
S S 0.3331 0.5567 'International Tables Vol C Tables 4.2.6.8 and 6.1.1.4'
Sn Sn 0.0259 5.4591 'International Tables Vol C Tables 4.2.6.8 and 6.1.1.4'

loop_
_geom_angle_atom_site_label_1
_geom_angle_atom_site_label_2
_geom_angle_atom_site_label_3
_geom_angle
C31 Sn1 C41 107.41(8)
C31 Sn1 S2 110.05(6)
C41 Sn1 S2 106.78(6)
C31 Sn1 S1 108.95(6)
C41 Sn1 S1 108.45(6)
S2 Sn1 S1 114.920(18)
P1 S1 Sn1 99.57(2)
P2 S2 Sn1 100.28(2)
N1 P1 N2 82.00(8)
N1 P1 S1 106.43(6)
N2 P1 S1 102.89(6)
S1 P1 P2 110.38(3)
N1 P2 N2 81.79(8)
N1 P2 S2 106.07(6)
N2 P2 S2 102.06(6)
S2 P2 P1 109.54(3)
C10 N1 P1 131.38(14)
C10 N1 P2 129.75(14)
P1 N1 P2 98.81(9)
C20 N2 P1 125.18(14)
C20 N2 P2 123.85(14)
P1 N2 P2 97.37(9)
N1 C10 C11 108.03(17)
N1 C10 C13 107.85(18)
C11 C10 C13 110.76(19)
N1 C10 C12 110.85(17)
C11 C10 C12 109.8(2)
C13 C10 C12 109.54(19)
C10 C11 H11A 109.5
C10 C11 H11B 109.5
H11A C11 H11B 109.5
C10 C11 H11C 109.5
H11A C11 H11C 109.5
H11B C11 H11C 109.5
C10 C12 H12A 109.5
C10 C12 H12B 109.5
H12A C12 H12B 109.5
C10 C12 H12C 109.5
H12A C12 H12C 109.5
H12B C12 H12C 109.5
C10 C13 H13A 109.5
C10 C13 H13B 109.5
H13A C13 H13B 109.5
C10 C13 H13C 109.5
H13A C13 H13C 109.5
H13B C13 H13C 109.5
N2 C20 C23 107.59(17)
N2 C20 C22 107.80(18)
C23 C20 C22 110.05(19)
N2 C20 C21 110.69(18)
C23 C20 C21 110.7(2)
C22 C20 C21 109.9(2)
C20 C21 H21A 109.5
C20 C21 H21B 109.5
H21A C21 H21B 109.5
C20 C21 H21C 109.5
H21A C21 H21C 109.5
H21B C21 H21C 109.5
C20 C22 H22A 109.5
C20 C22 H22B 109.5
H22A C22 H22B 109.5
C20 C22 H22C 109.5
H22A C22 H22C 109.5
H22B C22 H22C 109.5
C20 C23 H23A 109.5
C20 C23 H23B 109.5
H23A C23 H23B 109.5
C20 C23 H23C 109.5
H23A C23 H23C 109.5
H23B C23 H23C 109.5
C36 C31 C32 118.7(2)
C36 C31 Sn1 121.45(16)
C32 C31 Sn1 119.63(17)
C31 C32 C33 120.3(2)
C31 C32 H32A 119.9
C33 C32 H32A 119.9
C34 C33 C32 120.4(2)
C34 C33 H33A 119.8
C32 C33 H33A 119.8
C33 C34 C35 120.0(2)
C33 C34 H34A 120.0
C35 C34 H34A 120.0
C34 C35 C36 120.0(3)
C34 C35 H35A 120.0
C36 C35 H35A 120.0
C35 C36 C31 120.7(2)
C35 C36 H36A 119.7
C31 C36 H36A 119.7
C46 C41 C42 118.6(2)
C46 C41 Sn1 123.49(16)
C42 C41 Sn1 117.92(16)
C43 C42 C41 120.4(2)
C43 C42 H42A 119.8
C41 C42 H42A 119.8
C44 C43 C42 120.4(2)
C44 C43 H43A 119.8
C42 C43 H43A 119.8
C43 C44 C45 119.7(2)
C43 C44 H44A 120.2
C45 C44 H44A 120.2
C44 C45 C46 120.3(2)
C44 C45 H45A 119.9
C46 C45 H45A 119.9
C41 C46 C45 120.7(2)
C41 C46 H46A 119.6
C45 C46 H46A 119.6

loop_
_geom_bond_atom_site_label_1
_geom_bond_atom_site_label_2
_geom_bond_distance
Sn1 C31 2.132(2)
Sn1 C41 2.138(2)
Sn1 S2 2.4116(5)
Sn1 S1 2.4135(5)
S1 P1 2.1646(8)
S2 P2 2.1601(7)
P1 N1 1.7039(17)
P1 N2 1.7234(18)
P1 P2 2.5911(7)
P2 N1 1.7084(18)
P2 N2 1.7263(17)
N1 C10 1.476(3)
N2 C20 1.482(3)
C10 C11 1.522(3)
C10 C13 1.523(3)
C10 C12 1.533(3)
C11 H11A 0.9800
C11 H11B 0.9800
C11 H11C 0.9800
C12 H12A 0.9800
C12 H12B 0.9800
C12 H12C 0.9800
C13 H13A 0.9800
C13 H13B 0.9800
C13 H13C 0.9800
C20 C23 1.518(3)
C20 C22 1.528(3)
C20 C21 1.530(3)
C21 H21A 0.9800
C21 H21B 0.9800
C21 H21C 0.9800
C22 H22A 0.9800
C22 H22B 0.9800
C22 H22C 0.9800
C23 H23A 0.9800
C23 H23B 0.9800
C23 H23C 0.9800
C31 C36 1.386(3)
C31 C32 1.389(3)
C32 C33 1.389(4)
C32 H32A 0.9500
C33 C34 1.368(4)
C33 H33A 0.9500
C34 C35 1.377(4)
C34 H34A 0.9500
C35 C36 1.385(4)
C35 H35A 0.9500
C36 H36A 0.9500
C41 C46 1.379(3)
C41 C42 1.393(3)
C42 C43 1.386(3)
C42 H42A 0.9500
C43 C44 1.371(4)
C43 H43A 0.9500
C44 C45 1.376(4)
C44 H44A 0.9500
C45 C46 1.387(3)
C45 H45A 0.9500
C46 H46A 0.9500

loop_
_geom_torsion_atom_site_label_1
_geom_torsion_atom_site_label_2
_geom_torsion_atom_site_label_3
_geom_torsion_atom_site_label_4
_geom_torsion
N2 P1 N1 C10 176.17(19)
S1 P1 N1 C10 75.02(18)
P2 P1 N1 C10 177.4(2)
N2 P1 N1 P2 -1.20(9)
S1 P1 N1 P2 -102.35(7)
N2 P2 N1 C10 -176.24(18)
S2 P2 N1 C10 -75.98(17)
P1 P2 N1 C10 -177.4(2)
N2 P2 N1 P1 1.20(9)
S2 P2 N1 P1 101.46(7)
N1 P1 N2 C20 142.30(18)
S1 P1 N2 C20 -112.57(16)
P2 P1 N2 C20 141.1(2)
N1 P1 N2 P2 1.19(8)
S1 P1 N2 P2 106.31(7)
N1 P2 N2 C20 -143.03(17)
S2 P2 N2 C20 112.18(16)
P1 P2 N2 C20 -141.8(2)
N1 P2 N2 P1 -1.18(8)
S2 P2 N2 P1 -105.97(7)
P1 N1 C10 C11 30.9(3)
P2 N1 C10 C11 -152.46(16)
P1 N1 C10 C13 150.67(17)
P2 N1 C10 C13 -32.7(2)
P1 N1 C10 C12 -89.4(2)
P2 N1 C10 C12 87.2(2)
P1 N2 C20 C23 177.62(16)
P2 N2 C20 C23 -50.9(2)
P1 N2 C20 C22 59.0(2)
P2 N2 C20 C22 -169.59(15)
P1 N2 C20 C21 -61.3(2)
P2 N2 C20 C21 70.2(2)
C36 C31 C32 C33 -0.7(3)
Sn1 C31 C32 C33 173.87(18)
C31 C32 C33 C34 0.2(4)
C32 C33 C34 C35 0.1(4)
C33 C34 C35 C36 0.0(4)
C34 C35 C36 C31 -0.5(4)
C32 C31 C36 C35 0.8(4)
Sn1 C31 C36 C35 -173.6(2)
C46 C41 C42 C43 -0.1(4)
Sn1 C41 C42 C43 -178.1(2)
C41 C42 C43 C44 0.6(4)
C42 C43 C44 C45 -0.6(4)
C43 C44 C45 C46 0.0(4)
C42 C41 C46 C45 -0.4(4)
Sn1 C41 C46 C45 177.42(19)
C44 C45 C46 C41 0.5(4)
